data_2107003
loop_
_publ_author_name
'Jeitschko, W.'

_publ_section_title
;
 Crystal structure of La (Mo O4)3, a new ordered defect Scheelite type
;
_journal_name_full 'Acta Crystallographica B (24,1968-38,1982)'
_journal_page_first 2074
_journal_page_last 2081
_journal_volume 29
_journal_year 1973
_chemical_formula_sum 'La2 Mo3 O12'
_chemical_name_systematic 'La2 (Mo O4)3'
_space_group_IT_number 15
_symmetry_space_group_name_Hall '-C 2yc'
_symmetry_space_group_name_H-M 'C 1 2/c 1'
_cell_angle_alpha 90
_cell_angle_beta 108.44
_cell_angle_gamma 90
_cell_formula_units_Z 12
_cell_length_a 17.006
_cell_length_b 11.952
_cell_length_c 16.093
_cell_volume 3103.046
_citation_journal_id_ASTM ACBCAR
_cod_data_source_file Jeitschko_ACBCAR_1973_1259.cif
_cod_data_source_block La2Mo3O12
_cod_database_code 2107003

loop_
_symmetry_equiv_pos_as_xyz
x,y,z
-x,y,-z+1/2
-x,-y,-z
x,-y,z-1/2
x+1/2,y+1/2,z
-x+1/2,y+1/2,-z+1/2
-x+1/2,-y+1/2,-z
x+1/2,-y+1/2,z-1/2

loop_
_atom_site_label
_atom_site_type_symbol
_atom_site_fract_x
_atom_site_fract_y
_atom_site_fract_z
_atom_site_occupancy
_atom_site_U_iso_or_equiv
O6 O-2 0.2441 0.5554 0.2835 1 0.0
O10 O-2 0.1186 0.303 0.036 1 0.0
Mo2 Mo+6 0.16659 0.63204 0.30928 1 0.0
La2 La+3 0.16545 0.12766 0.3025 1 0.0
O17 O-2 0.0482 0.7968 0.3507 1 0.0
O9 O-2 0.2068 0.2842 0.2245 1 0.0
Mo5 Mo+6 0 0.87311 0.25 1 0.0
O11 O-2 0.2575 0.4511 0.124 1 0.0
O18 O-2 0.0758 0.9609 0.2331 1 0.0
O12 O-2 0.0999 0.4676 0.1581 1 0.0
O3 O-2 0.0444 0.1977 0.1774 1 0.0
O1 O-2 0.0719 0.0509 0.0547 1 0.0
O5 O-2 0.0872 0.5535 0.3293 1 0.0
O2 O-2 0.4086 0.5484 0.0968 1 0.0
Mo4 Mo+6 0.16166 0.38554 0.46572 1 0.0
La1 La+3 0.0068 0.62464 0.08908 1 0.0
O14 O-2 0.1296 0.2878 0.3801 1 0.0
O16 O-2 0.0746 0.4571 0.484 1 0.0
La3 La+3 0.16552 0.87816 0.47751 1 0.0
O13 O-2 0.2132 0.6813 0.0652 1 0.0
Mo3 Mo+6 0.17144 0.3759 0.13722 1 0.0
Mo1 Mo+6 0.00723 0.12871 0.42092 1 0.0
O7 O-2 0.1155 0.7108 0.2163 1 0.0
O4 O-2 0.4538 0.7225 0.9941 1 0.0
O8 O-2 0.2171 0.7162 0.4056 1 0.0
O15 O-2 0.2347 0.4794 0.447 1 0.0
